data_2005429
loop_
_publ_author_name
'Sharma, R. P.'
'Bhasin, K. K.'
'Tiekink, E. R. T.'

_publ_section_title
;
 Sodium
 Dinitritobis(pyrazine-2-carboxylato-<i>N</i>,<i>O</i>)cobaltate(III)
;
_journal_issue 9
_journal_name_full 'Acta Crystallographica Section C'
_journal_page_first 2140
_journal_page_last 2141
_journal_paper_doi 10.1107/S0108270195009322
_journal_volume 52
_journal_year 1996
_chemical_formula_sum 'C10 H6 Co N6 Na O8'
_chemical_formula_weight 420.12
_space_group_IT_number 2
_symmetry_cell_setting triclinic
_symmetry_space_group_name_Hall '-P 1'
_symmetry_space_group_name_H-M 'P -1'
_audit_creation_method 'from TEXRAY.INF file'
_cell_angle_alpha 99.81(2)
_cell_angle_beta 112.84(2)
_cell_angle_gamma 99.81(2)
_cell_formula_units_Z 1
_cell_length_a 7.238(2)
_cell_length_b 8.881(2)
_cell_length_c 6.140(1)
_cell_measurement_reflns_used 25
_cell_measurement_temperature 293.2
_cell_measurement_theta_max 12.0
_cell_measurement_theta_min 4.0
_cell_volume 346.05(16)
_computing_cell_refinement 'MSC/AFC Diffractometer Control Software'
_computing_data_collection
;
MSC/AFC Diffractometer Control Software
(Molecular Structure Corporation, 1988)
;
_computing_data_reduction 'TEXSAN (Molecular Structure Corporation, 1992)'
_computing_publication_material TEXSAN
_computing_structure_refinement TEXSAN
_computing_structure_solution 'SHELXS86 (Sheldrick, 1985)'
_diffrn_ambient_temperature 293
_diffrn_measurement_device 'Rigaku AFC6R'
_diffrn_measurement_method \w/2\q
_diffrn_radiation_monochromator graphite
_diffrn_radiation_source 'Rigaku rotating anode'
_diffrn_radiation_type MoK\a
_diffrn_radiation_wavelength 0.7107
_diffrn_reflns_av_R_equivalents 3.02
_diffrn_reflns_limit_h_max 9
_diffrn_reflns_limit_h_min 0
_diffrn_reflns_limit_k_max 11
_diffrn_reflns_limit_k_min -11
_diffrn_reflns_limit_l_max 7
_diffrn_reflns_limit_l_min -7
_diffrn_reflns_number 1723
_diffrn_reflns_theta_max 27.5
_diffrn_reflns_theta_min 3.0
_diffrn_standards_decay_% -3
_diffrn_standards_interval_count 400
_diffrn_standards_number 3
_exptl_absorpt_coefficient_mu 1.336
_exptl_absorpt_correction_T_max 1.000
_exptl_absorpt_correction_T_min 0.974
_exptl_absorpt_correction_type 'refdelf (DIFABS; Walker & Stuart, 1983)'
_exptl_absorpt_process_details 'DIFABS (Walker & Stuart, 1983)'
_exptl_crystal_colour orange
_exptl_crystal_density_diffrn 2.016
_exptl_crystal_description plate
_exptl_crystal_F_000 210.00
_exptl_crystal_size_max 0.34
_exptl_crystal_size_mid 0.19
_exptl_crystal_size_min 0.03
_refine_diff_density_max 0.41
_refine_diff_density_min -0.29
_refine_ls_extinction_method none
_refine_ls_goodness_of_fit_all 1.791
_refine_ls_goodness_of_fit_obs 1.791
_refine_ls_hydrogen_treatment noref
_refine_ls_matrix_type full
_refine_ls_number_parameters 121
_refine_ls_number_reflns 1596
_refine_ls_number_restraints 0
_refine_ls_R_factor_all 0.0339
_refine_ls_R_factor_obs 0.0339
_refine_ls_shift/esd_max 0.0015
_refine_ls_structure_factor_coef F
_refine_ls_weighting_scheme 'sigma; w = 1/\s^2^(F)'
_refine_ls_wR_factor_all 0.0263
_refine_ls_wR_factor_obs 0.0283
_reflns_number_observed 1596
_reflns_number_total 1596
_cod_data_source_file ta1045.cif
_cod_data_source_block Sharma
_cod_original_cell_volume 346.00(10)
_cod_original_formula_sum 'C10 H6 Co N6 Na1 O8'
_cod_database_code 2005429

loop_
_symmetry_equiv_pos_as_xyz
+x,+y,+z
-x,-y,-z

loop_
_atom_site_aniso_label
_atom_site_aniso_U_11
_atom_site_aniso_U_22
_atom_site_aniso_U_33
_atom_site_aniso_U_12
_atom_site_aniso_U_13
_atom_site_aniso_U_23
Co 0.0184(2) 0.0146(2) 0.0164(2) 0.00240(10) 0.00640(10) 0.00500(10)
Na 0.0259(6) 0.0220(6) 0.0261(6) 0.0046(5) 0.0078(5) 0.0064(5)
O(1) 0.0218(7) 0.0205(7) 0.0193(7) 0.0024(5) 0.0057(6) 0.0082(5)
O(2) 0.0346(9) 0.0324(9) 0.0346(9) 0.0007(7) 0.0080(7) 0.0217(7)
O(3) 0.0455(10) 0.0213(8) 0.0343(9) 0.0112(7) 0.0182(8) 0.0044(6)
O(4) 0.0389(9) 0.0374(9) 0.0459(10) 0.0104(7) 0.0284(8) 0.0093(8)
N(1) 0.0202(8) 0.0168(7) 0.0187(8) 0.0047(6) 0.0080(6) 0.0043(6)
N(4) 0.0226(8) 0.0234(9) 0.0279(9) 0.0042(7) 0.0071(7) 0.0042(7)
N(5) 0.0246(9) 0.0229(9) 0.0202(8) 0.0061(7) 0.0077(7) 0.0044(7)
C(2) 0.0224(9) 0.0178(9) 0.0211(9) 0.0060(7) 0.0088(8) 0.0068(7)
C(3) 0.0260(10) 0.0207(10) 0.0260(10) 0.0029(8) 0.0089(9) 0.0077(8)
C(5) 0.0260(10) 0.0270(10) 0.0198(10) 0.0078(8) 0.0045(8) 0.0056(8)
C(6) 0.0246(10) 0.0231(10) 0.0203(9) 0.0073(8) 0.0077(8) 0.0078(8)
C(7) 0.0231(10) 0.0209(9) 0.0215(9) 0.0045(7) 0.0086(8) 0.0077(8)

loop_
_atom_site_label
_atom_site_fract_x
_atom_site_fract_y
_atom_site_fract_z
_atom_site_U_iso_or_equiv
_atom_site_thermal_displace_type
Co 0 0 0 0.01702(9) Uij
Na 0 0.5 0.5 0.0261(3) Uij
O(1) -0.0076(2) 0.1272(1) -0.2189(2) 0.0216(3) Uij
O(2) 0.1741(2) 0.3488(2) -0.2415(3) 0.0356(4) Uij
O(3) -0.0965(2) 0.2744(2) 0.1629(3) 0.0335(4) Uij
O(4) -0.2798(3) 0.0656(2) 0.1866(3) 0.0377(5) Uij
N(1) 0.2578(2) 0.1464(2) 0.2184(3) 0.0188(4) Uij
N(4) 0.6354(3) 0.3716(2) 0.4624(3) 0.0265(4) Uij
N(5) -0.1442(3) 0.1279(2) 0.1347(3) 0.0235(4) Uij
C(2) 0.3133(3) 0.2565(2) 0.1140(3) 0.0203(5) Uij
C(3) 0.5022(3) 0.3670(2) 0.2374(4) 0.0251(5) Uij
C(5) 0.5744(3) 0.2656(2) 0.5667(4) 0.0262(5) Uij
C(6) 0.3851(3) 0.1509(2) 0.4467(3) 0.0229(5) Uij
C(7) 0.1504(3) 0.2469(2) -0.1361(3) 0.0221(5) Uij
H(3) 0.5398 0.4443 0.1575 0.0301 Uij
H(5) 0.6654 0.2683 0.7329 0.0314 Uij
H(6) 0.3464 0.0752 0.5282 0.0275 Uij

loop_
_atom_type_symbol
_atom_type_scat_dispersion_real
_atom_type_scat_dispersion_imag
_atom_type_scat_source
C 0.003 0.002 'International Tables'
H 0.000 0.000 'International Tables'
N 0.006 0.003 'International Tables'
O 0.011 0.006 'International Tables'
Co 0.349 0.972 'International Tables'
Na 0.036 0.025 'International Tables'

loop_
_geom_angle_atom_site_label_1
_geom_angle_atom_site_label_2
_geom_angle_atom_site_label_3
_geom_angle
_geom_angle_publ_flag
O(1) Co O(1) 180.0 no
O(1) Co N(1) 85.85(6) yes
O(1) Co N(5) 89.77(6) yes
O(1) Co N(1) 94.15(6) no
O(1) Co N(5) 90.23(6) no
N(1) Co N(1) 180.0 no
N(1) Co N(5) 89.84(7) yes
N(1) Co N(5) 90.16(7) no
N(5) Co N(5) 180.0 no
O(2) Na O(2) 180.0 no
O(2) Na O(3) 86.91(5) no
O(2) Na O(3) 93.09(5) no
O(2) Na N(4) 94.89(5) no
O(2) Na N(4) 85.11(5) no
O(3) Na O(3) 180.0 no
O(3) Na N(4) 81.64(5) no
O(3) Na N(4) 98.36(5) no
N(4) Na N(4) 180.0 no
Co O(1) C(7) 114.30(10) yes
Co N(1) C(2) 111.50(10) yes
Co N(1) C(6) 129.70(10) yes
C(2) N(1) C(6) 118.8(2) yes
C(3) N(4) C(5) 116.5(2) yes
Co N(5) O(3) 118.60(10) yes
Co N(5) O(4) 120.60(10) yes
O(3) N(5) O(4) 120.9(2) yes
N(1) C(2) C(3) 120.2(2) yes
N(1) C(2) C(7) 113.9(2) yes
C(3) C(2) C(7) 125.8(2) yes
N(4) C(3) C(2) 122.4(2) yes
N(4) C(5) C(6) 122.7(2) yes
N(1) C(6) C(5) 119.3(2) yes
O(1) C(7) O(2) 125.6(2) yes
O(1) C(7) C(2) 114.1(2) yes
O(2) C(7) C(2) 120.3(2) yes

loop_
_geom_bond_atom_site_label_1
_geom_bond_atom_site_label_2
_geom_bond_distance
_geom_bond_publ_flag
Co O(1) 1.8890(10) yes
Co N(1) 1.899(2) yes
Co N(5) 1.954(2) yes
Na O(2) 2.3790(10) no
Na O(3) 2.4030(10) no
Na N(4) 2.594(2) no
O(1) C(7) 1.283(2) yes
O(2) C(7) 1.225(2) yes
O(3) N(5) 1.251(2) yes
O(4) N(5) 1.220(2) yes
N(1) C(2) 1.344(2) yes
N(1) C(6) 1.335(2) yes
N(4) C(3) 1.331(3) yes
N(4) C(5) 1.332(3) yes
C(2) C(3) 1.376(3) yes
C(2) C(7) 1.507(3) yes
C(5) C(6) 1.394(3) yes
